data_4509413
loop_
_publ_author_name
'Dong, Bao-xia'
'Xu, Qiang'

_publ_section_title
;
 Structural Investigation of Flexible
 1,4-Bis(1,2,4-triazol-1-ylmethyl)benzene Ligand in Keggin-Based
 Polyoxometalate Frameworks
;
_journal_issue 6
_journal_name_full 'Crystal Growth &amp; Design'
_journal_page_first 2776
_journal_paper_doi 10.1021/cg9000076
_journal_volume 9
_journal_year 2009
_chemical_formula_sum 'C48 H52 Ag4 Mo12 N24 O42 Si'
_chemical_formula_weight 3247.99
_chemical_name_systematic
; 
 ? 
;
_space_group_IT_number 2
_symmetry_cell_setting triclinic
_symmetry_space_group_name_Hall '-P 1'
_symmetry_space_group_name_H-M 'P -1'
_atom_sites_solution_hydrogens geom
_atom_sites_solution_primary direct
_atom_sites_solution_secondary difmap
_audit_creation_method SHELXL-97
_cell_angle_alpha 74.66(3)
_cell_angle_beta 63.59(3)
_cell_angle_gamma 87.00(3)
_cell_formula_units_Z 1
_cell_length_a 13.000(3)
_cell_length_b 13.300(3)
_cell_length_c 14.084(3)
_cell_measurement_temperature 293(2)
_cell_measurement_theta_max 25.0
_cell_measurement_theta_min 3.01
_cell_volume 2097.3(11)
_computing_structure_refinement 'SHELXL-97 (Sheldrick, 1997)'
_computing_structure_solution 'SHELXS-97 (Sheldrick, 1990)'
_diffrn_ambient_temperature 293(2)
_diffrn_measured_fraction_theta_full 0.987
_diffrn_measured_fraction_theta_max 0.987
_diffrn_measurement_device_type 'Bruker P4'
_diffrn_measurement_method '\w scans'
_diffrn_radiation_monochromator graphite
_diffrn_radiation_source 'fine-focus sealed tube'
_diffrn_radiation_type MoK\a
_diffrn_radiation_wavelength 0.71073
_diffrn_reflns_av_R_equivalents 0.0230
_diffrn_reflns_av_sigmaI/netI 0.0299
_diffrn_reflns_limit_h_max 15
_diffrn_reflns_limit_h_min -15
_diffrn_reflns_limit_k_max 15
_diffrn_reflns_limit_k_min -15
_diffrn_reflns_limit_l_max 16
_diffrn_reflns_limit_l_min -16
_diffrn_reflns_number 16342
_diffrn_reflns_theta_full 25.00
_diffrn_reflns_theta_max 25.00
_diffrn_reflns_theta_min 3.01
_diffrn_standards_decay_% none
_diffrn_standards_interval_count none
_diffrn_standards_interval_time none
_diffrn_standards_number none
_exptl_absorpt_coefficient_mu 2.754
_exptl_absorpt_correction_type none
_exptl_absorpt_process_details none
_exptl_crystal_colour brown
_exptl_crystal_density_diffrn 2.568
_exptl_crystal_density_meas ?
_exptl_crystal_density_method 'not measured'
_exptl_crystal_description block
_exptl_crystal_F_000 1546
_exptl_crystal_size_max 0.28
_exptl_crystal_size_mid 0.26
_exptl_crystal_size_min 0.22
_refine_diff_density_max 1.333
_refine_diff_density_min -1.534
_refine_diff_density_rms 0.247
_refine_ls_extinction_method none
_refine_ls_goodness_of_fit_ref 1.287
_refine_ls_hydrogen_treatment constr
_refine_ls_matrix_type full
_refine_ls_number_parameters 607
_refine_ls_number_reflns 7286
_refine_ls_number_restraints 0
_refine_ls_restrained_S_all 1.287
_refine_ls_R_factor_all 0.1018
_refine_ls_R_factor_gt 0.0947
_refine_ls_shift/su_max 0.000
_refine_ls_shift/su_mean 0.000
_refine_ls_structure_factor_coef Fsqd
_refine_ls_weighting_details 'calc w=1/[\s^2^(Fo^2^)+(0.0000P)^2^+89.4780P] where P=(Fo^2^+2Fc^2^)/3'
_refine_ls_weighting_scheme calc
_refine_ls_wR_factor_gt 0.2008
_refine_ls_wR_factor_ref 0.2058
_reflns_number_gt 6654
_reflns_number_total 7379
_reflns_threshold_expression >2sigma(I)
_cod_data_source_file cg9000076sup1.cif
_cod_data_source_block 1
_cod_depositor_comments
;
The following automatic conversions were performed:

'_symmetry_cell_setting' value 'Triclinic' changed to 'triclinic'
according to /home/saulius/struct/CIF-dictionaries/cif_core.dic
dictionary named 'cif_core.dic' version 2.4.2 from 2011-04-26.

Automatic conversion script
Id: cif_fix_values 1891 2012-01-12 08:04:46Z andrius 

The following automatic conversions were performed:

'_exptl_crystal_density_meas' value 'none' was changed to '?' - the
value is perceived as not measured.

Automatic conversion script
Id: cif_fix_values 3008 2015-01-20 13:52:24Z robertas 
;
_cod_original_sg_symbol_H-M P-1
_cod_database_code 4509413

loop_
_symmetry_equiv_pos_as_xyz
'x, y, z'
'-x, -y, -z'

loop_
_atom_site_label
_atom_site_type_symbol
_atom_site_fract_x
_atom_site_fract_y
_atom_site_fract_z
_atom_site_U_iso_or_equiv
_atom_site_adp_type
_atom_site_occupancy
_atom_site_symmetry_multiplicity
_atom_site_calc_flag
_atom_site_refinement_flags
Mo1 Mo 1.22570(13) 1.14925(13) 0.25668(15) 0.0495(5) Uani 1 1 d .
Mo2 Mo 1.08888(17) 0.93063(12) 0.25232(14) 0.0467(4) Uani 1 1 d .
Mo3 Mo 0.94202(17) 1.15803(14) 0.29025(16) 0.0553(5) Uani 1 1 d .
Mo4 Mo 1.28140(12) 1.00111(14) 0.47324(13) 0.0429(4) Uani 1 1 d .
Mo5 Mo 1.15969(15) 0.77951(12) 0.45816(15) 0.0439(4) Uani 1 1 d .
Mo6 Mo 0.87322(12) 0.77430(11) 0.49731(13) 0.0348(4) Uani 1 1 d .
Si1 Si 1.0000 1.0000 0.5000 0.0222(12) Uani 1 2 d S
C1 C 0.3807(19) 0.7204(16) -0.0990(18) 0.054(5) Uani 1 1 d .
H1A H 0.3771 0.6918 -0.0297 0.065 Uiso 1 1 calc R
C2 C 0.3410(13) 0.8028(14) -0.2246(16) 0.040(4) Uani 1 1 d .
H2A H 0.3049 0.8423 -0.2644 0.048 Uiso 1 1 calc R
C3 C 0.5029(18) 0.7486(15) -0.3807(18) 0.060(6) Uani 1 1 d .
H3A H 0.5850 0.7521 -0.4029 0.071 Uiso 1 1 calc R
H3B H 0.4878 0.8039 -0.4325 0.071 Uiso 1 1 calc R
C4 C 0.4638(17) 0.6428(14) -0.3811(14) 0.047(5) Uani 1 1 d .
C5 C 0.3650(17) 0.6322(17) -0.3922(17) 0.052(5) Uani 1 1 d .
H5A H 0.3272 0.6907 -0.4083 0.063 Uiso 1 1 calc R
C6 C 0.3243(16) 0.5371(17) -0.3796(15) 0.052(5) Uani 1 1 d .
H6A H 0.2569 0.5309 -0.3861 0.063 Uiso 1 1 calc R
C7 C 0.3771(14) 0.4476(14) -0.3575(13) 0.037(4) Uani 1 1 d .
C8 C 0.4764(17) 0.4587(16) -0.3498(17) 0.049(5) Uani 1 1 d .
H8A H 0.5161 0.4001 -0.3383 0.059 Uiso 1 1 calc R
C9 C 0.5199(17) 0.5566(15) -0.3590(17) 0.053(5) Uani 1 1 d .
H9A H 0.5859 0.5630 -0.3503 0.063 Uiso 1 1 calc R
C10 C -0.3275(18) 0.6581(16) 0.3392(16) 0.056(5) Uani 1 1 d .
H10A H -0.3861 0.7077 0.3461 0.068 Uiso 1 1 calc R
H10B H -0.3022 0.6564 0.3948 0.068 Uiso 1 1 calc R
C11 C -0.1208(17) 0.7124(14) 0.2027(15) 0.045(4) Uani 1 1 d .
H11A H -0.0914 0.7087 0.2528 0.054 Uiso 1 1 calc R
C12 C -0.1392(17) 0.7375(14) 0.0596(15) 0.049(5) Uani 1 1 d .
H12A H -0.1224 0.7535 -0.0144 0.059 Uiso 1 1 calc R
C13 C 0.7706(17) 0.9419(15) 0.2261(14) 0.046(5) Uani 1 1 d .
H13A H 0.8117 0.9383 0.2665 0.055 Uiso 1 1 calc R
C14 C 0.7380(14) 0.9633(14) 0.0894(13) 0.038(4) Uani 1 1 d .
H14A H 0.7442 0.9748 0.0189 0.045 Uiso 1 1 calc R
C15 C 0.5225(18) 0.918(3) 0.2001(19) 0.095(11) Uani 1 1 d .
H15A H 0.4694 0.9509 0.2547 0.114 Uiso 1 1 calc R
H15B H 0.5018 0.8428 0.2281 0.114 Uiso 1 1 calc R
C16 C 0.5116(15) 0.9576(18) 0.0960(17) 0.051(5) Uani 1 1 d .
C17 C 0.497(2) 0.8954(17) 0.040(2) 0.068(7) Uani 1 1 d .
H17A H 0.4945 0.8231 0.0657 0.081 Uiso 1 1 calc R
C18 C 0.513(3) 1.0616(19) 0.054(2) 0.081(8) Uani 1 1 d .
H18A H 0.5208 1.1061 0.0921 0.098 Uiso 1 1 calc R
C19 C 1.129(2) 1.6192(15) 0.2524(16) 0.057(6) Uani 1 1 d .
H19A H 1.1309 1.6824 0.2684 0.068 Uiso 1 1 calc R
C20 C 1.1048(16) 1.4598(15) 0.2711(16) 0.045(4) Uiso 1 1 d .
H20A H 1.0888 1.3878 0.2996 0.054 Uiso 1 1 calc R
C21 C 1.176(2) 1.4641(16) 0.0733(16) 0.056(6) Uani 1 1 d .
H21A H 1.2496 1.4948 0.0129 0.067 Uiso 1 1 calc R
H21B H 1.1812 1.3893 0.0961 0.067 Uiso 1 1 calc R
C22 C 1.0854(19) 1.4842(13) 0.0359(15) 0.045(5) Uani 1 1 d .
C23 C 0.970(2) 1.4632(15) 0.1082(15) 0.061(7) Uani 1 1 d .
H23A H 0.9482 1.4397 0.1834 0.073 Uiso 1 1 calc R
C24 C 0.891(2) 1.4758(14) 0.0732(14) 0.054(6) Uani 1 1 d .
H24A H 0.8147 1.4567 0.1248 0.064 Uiso 1 1 calc R
N1 N 0.2999(12) 0.7787(12) -0.1148(13) 0.042(4) Uani 1 1 d .
N2 N 0.4387(12) 0.7627(12) -0.2668(13) 0.042(4) Uani 1 1 d .
N3 N 0.4668(16) 0.7069(15) -0.1906(18) 0.065(5) Uani 1 1 d .
N4 N -0.2308(12) 0.6915(11) 0.2309(11) 0.038(3) Uani 1 1 d .
N5 N -0.2459(13) 0.7106(11) 0.1410(13) 0.043(4) Uani 1 1 d .
N6 N -0.0576(13) 0.7393(11) 0.0941(12) 0.042(4) Uani 1 1 d .
N7 N 0.8239(12) 0.9695(11) 0.1116(13) 0.042(4) Uani 1 1 d .
N8 N 0.6383(11) 0.9376(12) 0.1833(13) 0.039(3) Uani 1 1 d .
N9 N 0.6620(13) 0.9219(14) 0.2719(13) 0.050(4) Uani 1 1 d .
N10 N 1.0850(17) 1.5287(12) 0.3327(14) 0.058(5) Uani 1 1 d .
N11 N 1.1495(16) 1.5091(12) 0.1664(12) 0.048(4) Uani 1 1 d .
N12 N 1.1681(17) 1.6133(12) 0.1525(12) 0.054(5) Uani 1 1 d .
O1 O 0.8140(16) 0.6711(11) 0.4908(14) 0.077(5) Uani 1 1 d .
O1W O 1.434(4) 1.362(4) -0.088(4) 0.121(16) Uani 0.50 1 d P
O2 O 0.8854(15) 0.9241(14) 0.5432(14) 0.017(4) Uani 0.50 1 d P
O2W O 0.593(4) 0.528(3) -0.113(4) 0.107(15) Uani 0.50 1 d P
O3 O 0.9958(14) 1.0403(11) 0.232(2) 0.131(11) Uani 1 1 d .
O4 O 1.2275(13) 0.6738(11) 0.4400(16) 0.078(5) Uani 1 1 d .
O5 O 1.0529(15) 1.0402(13) 0.3605(14) 0.017(4) Uani 0.50 1 d P
O6 O 1.2725(17) 0.8755(15) 0.4327(10) 0.106(8) Uani 1 1 d .
O7 O 1.4144(11) 1.0009(11) 0.4547(13) 0.056(4) Uani 1 1 d .
O8 O 1.2057(17) 0.9209(13) 0.6185(10) 0.094(7) Uani 1 1 d .
O9 O 0.8049(16) 0.7603(14) 0.6480(11) 0.093(7) Uani 1 1 d .
O10 O 0.9581(10) 0.8389(11) 0.3428(10) 0.051(4) Uani 1 1 d .
O11 O 1.1039(17) 0.7569(14) 0.6150(10) 0.097(8) Uani 1 1 d .
O12 O 1.1281(14) 0.8957(13) 0.1371(12) 0.068(4) Uani 1 1 d .
O13 O 1.0960(14) 1.2050(11) 0.235(2) 0.115(9) Uani 1 1 d .
O14 O 1.3261(11) 1.2247(9) 0.1447(9) 0.043(3) Uani 1 1 d .
O15 O 1.1708(10) 0.8382(12) 0.3153(10) 0.054(4) Uani 1 1 d .
O16 O 1.2099(15) 1.0361(11) 0.204(2) 0.132(11) Uani 1 1 d .
O17 O 0.9137(10) 1.2261(9) 0.1904(9) 0.037(3) Uani 1 1 d .
O18 O 1.3120(16) 1.0737(14) 0.3234(10) 0.089(7) Uani 1 1 d .
O19 O 1.0059(11) 0.7211(11) 0.4983(10) 0.052(4) Uani 1 1 d .
O20 O 1.0178(15) 0.9058(14) 0.4509(14) 0.017(4) Uiso 0.50 1 d P
O21 O 0.9000(16) 1.0764(15) 0.4813(15) 0.022(4) Uiso 0.50 1 d P
O22 O 1.2376(14) 1.1241(13) 0.5125(10) 0.080(6) Uani 1 1 d .
Ag1 Ag 0.12273(13) 0.76670(13) 0.00098(13) 0.0520(4) Uani 1 1 d .
Ag2 Ag 1.0000 1.0000 0.0000 0.0486(5) Uani 1 2 d S
Ag3 Ag 1.0000 1.5000 0.5000 0.0657(8) Uani 1 2 d S

loop_
_atom_site_aniso_label
_atom_site_aniso_U_11
_atom_site_aniso_U_22
_atom_site_aniso_U_33
_atom_site_aniso_U_23
_atom_site_aniso_U_13
_atom_site_aniso_U_12
Mo1 0.0266(8) 0.0452(9) 0.0502(10) 0.0163(8) -0.0092(7) -0.0091(7)
Mo2 0.0718(12) 0.0337(8) 0.0453(10) -0.0226(7) -0.0290(9) 0.0054(8)
Mo3 0.0656(12) 0.0474(10) 0.0639(12) 0.0165(9) -0.0546(10) -0.0096(9)
Mo4 0.0221(7) 0.0667(11) 0.0345(8) 0.0045(8) -0.0166(6) -0.0095(7)
Mo5 0.0613(11) 0.0355(8) 0.0608(11) -0.0293(8) -0.0420(9) 0.0156(7)
Mo6 0.0323(8) 0.0297(7) 0.0428(9) -0.0172(7) -0.0123(7) -0.0054(6)
Si1 0.027(3) 0.025(3) 0.015(3) -0.001(2) -0.012(2) -0.004(2)
C1 0.063(13) 0.060(13) 0.050(12) -0.018(10) -0.033(11) -0.002(11)
C2 0.019(8) 0.040(10) 0.058(12) -0.017(9) -0.014(8) 0.012(7)
C3 0.047(12) 0.036(11) 0.062(14) -0.008(10) 0.003(10) -0.011(9)
C4 0.049(11) 0.034(10) 0.030(9) -0.003(8) 0.005(8) -0.011(8)
C5 0.045(11) 0.059(13) 0.058(13) -0.024(11) -0.023(10) 0.014(10)
C6 0.037(10) 0.071(14) 0.034(10) 0.003(10) -0.010(8) -0.019(10)
C7 0.036(9) 0.054(11) 0.023(8) -0.008(8) -0.017(7) 0.010(8)
C8 0.050(11) 0.051(11) 0.061(13) -0.026(10) -0.034(10) 0.014(9)
C9 0.038(10) 0.046(11) 0.064(13) -0.013(10) -0.015(10) -0.002(9)
C10 0.053(12) 0.052(12) 0.044(11) -0.011(10) -0.002(10) -0.018(10)
C11 0.057(12) 0.047(11) 0.042(11) -0.013(9) -0.030(10) -0.006(9)
C12 0.059(12) 0.034(10) 0.031(10) -0.002(8) -0.002(9) -0.006(9)
C13 0.061(13) 0.064(12) 0.025(9) -0.013(8) -0.030(9) 0.009(10)
C14 0.033(9) 0.056(11) 0.025(8) -0.011(8) -0.014(7) 0.003(8)
C15 0.033(11) 0.17(3) 0.051(14) 0.020(16) -0.020(11) -0.016(15)
C16 0.021(8) 0.077(15) 0.053(12) -0.020(11) -0.014(8) 0.005(9)
C17 0.089(18) 0.041(12) 0.092(18) -0.010(12) -0.061(16) 0.007(11)
C18 0.13(2) 0.058(15) 0.12(2) -0.043(15) -0.10(2) 0.024(15)
C19 0.100(18) 0.031(10) 0.039(11) -0.010(8) -0.030(11) -0.004(10)
C21 0.102(18) 0.045(11) 0.042(11) -0.024(9) -0.046(12) 0.023(11)
C22 0.080(15) 0.027(9) 0.032(10) -0.013(8) -0.027(10) 0.013(9)
C23 0.13(2) 0.039(11) 0.022(9) -0.004(8) -0.039(13) 0.001(12)
C24 0.100(17) 0.036(10) 0.014(8) 0.005(7) -0.021(10) -0.011(10)
N1 0.030(8) 0.049(9) 0.045(9) -0.012(7) -0.015(7) 0.003(7)
N2 0.034(8) 0.041(8) 0.045(9) -0.012(7) -0.012(7) -0.004(7)
N3 0.055(11) 0.064(12) 0.090(15) -0.031(11) -0.041(11) 0.013(9)
N4 0.045(9) 0.042(8) 0.030(7) -0.020(6) -0.014(7) -0.010(7)
N5 0.051(9) 0.032(8) 0.044(9) -0.010(7) -0.018(8) -0.012(7)
N6 0.047(9) 0.030(8) 0.040(9) -0.014(7) -0.006(7) -0.012(7)
N7 0.037(8) 0.036(8) 0.058(10) -0.006(7) -0.029(8) 0.005(6)
N8 0.020(7) 0.052(9) 0.055(9) -0.015(7) -0.026(7) 0.006(6)
N9 0.039(9) 0.072(12) 0.046(9) -0.021(9) -0.022(8) 0.011(8)
N10 0.095(14) 0.036(9) 0.048(10) -0.006(8) -0.040(10) 0.003(9)
N11 0.080(12) 0.036(8) 0.037(9) -0.012(7) -0.033(9) 0.012(8)
N12 0.098(14) 0.035(8) 0.024(8) -0.001(6) -0.027(9) 0.008(9)
O1 0.113(14) 0.037(8) 0.101(13) 0.018(8) -0.079(12) -0.032(8)
O1W 0.13(4) 0.13(4) 0.10(3) 0.00(3) -0.07(3) -0.01(3)
O2 0.020(9) 0.023(10) 0.009(8) -0.003(7) -0.007(8) -0.003(8)
O2W 0.12(3) 0.12(3) 0.15(4) -0.08(3) -0.11(3) 0.09(3)
O3 0.064(11) 0.033(8) 0.34(3) -0.059(14) -0.127(17) 0.016(7)
O4 0.063(10) 0.042(8) 0.124(15) -0.008(9) -0.046(10) 0.024(7)
O5 0.024(10) 0.011(9) 0.018(10) 0.003(7) -0.014(8) -0.005(7)
O6 0.146(16) 0.140(16) 0.017(7) -0.014(8) -0.016(8) -0.108(14)
O7 0.036(7) 0.068(9) 0.092(11) -0.042(8) -0.044(8) 0.016(6)
O8 0.150(17) 0.086(12) 0.020(7) -0.005(7) -0.009(8) -0.088(12)
O9 0.135(15) 0.110(13) 0.027(7) -0.024(8) -0.037(9) 0.100(12)
O10 0.033(7) 0.074(9) 0.040(7) 0.010(7) -0.024(6) 0.005(6)
O11 0.145(16) 0.114(13) 0.011(6) 0.007(7) -0.017(8) -0.108(13)
O12 0.073(10) 0.095(12) 0.042(8) -0.027(8) -0.024(8) -0.006(9)
O13 0.069(11) 0.034(8) 0.30(3) -0.060(13) -0.124(16) 0.023(7)
O14 0.049(7) 0.041(7) 0.023(6) 0.000(5) -0.007(5) -0.013(6)
O15 0.030(6) 0.086(10) 0.035(7) 0.016(7) -0.021(6) -0.010(6)
O16 0.069(11) 0.030(8) 0.34(3) -0.058(14) -0.128(17) 0.029(8)
O17 0.046(7) 0.040(6) 0.029(6) -0.003(5) -0.024(5) -0.002(5)
O18 0.119(14) 0.113(13) 0.015(6) -0.018(7) -0.021(8) 0.084(12)
O19 0.046(7) 0.072(9) 0.030(7) 0.010(6) -0.022(6) 0.001(7)
O22 0.094(12) 0.086(11) 0.025(7) -0.001(7) -0.010(7) 0.070(10)
Ag1 0.0438(8) 0.0597(10) 0.0447(8) -0.0164(7) -0.0111(7) -0.0025(7)
Ag2 0.0301(10) 0.0500(12) 0.0595(13) -0.0006(10) -0.0216(10) -0.0060(9)
Ag3 0.133(2) 0.0366(11) 0.0321(11) -0.0105(9) -0.0404(14) 0.0115(13)

loop_
_atom_type_symbol
_atom_type_description
_atom_type_scat_dispersion_real
_atom_type_scat_dispersion_imag
_atom_type_scat_source
C C 0.0033 0.0016 'International Tables Vol C Tables 4.2.6.8 and 6.1.1.4'
H H 0.0000 0.0000 'International Tables Vol C Tables 4.2.6.8 and 6.1.1.4'
N N 0.0061 0.0033 'International Tables Vol C Tables 4.2.6.8 and 6.1.1.4'
O O 0.0106 0.0060 'International Tables Vol C Tables 4.2.6.8 and 6.1.1.4'
Si Si 0.0817 0.0704 'International Tables Vol C Tables 4.2.6.8 and 6.1.1.4'
Mo Mo -1.6832 0.6857 'International Tables Vol C Tables 4.2.6.8 and 6.1.1.4'
Ag Ag -0.8971 1.1015 'International Tables Vol C Tables 4.2.6.8 and 6.1.1.4'

loop_
_geom_angle_atom_site_label_1
_geom_angle_atom_site_label_2
_geom_angle_atom_site_label_3
_geom_angle
_geom_angle_site_symmetry_1
_geom_angle_site_symmetry_3
O14 Mo1 O18 101.5(7) . .
O14 Mo1 O16 100.8(9) . .
O18 Mo1 O16 91.9(8) . .
O14 Mo1 O13 97.3(8) . .
O18 Mo1 O13 160.9(9) . .
O16 Mo1 O13 87.8(7) . .
O14 Mo1 O9 98.3(7) . 2_776
O18 Mo1 O9 87.7(6) . 2_776
O16 Mo1 O9 160.5(10) . 2_776
O13 Mo1 O9 86.3(8) . 2_776
O14 Mo1 O5 154.8(6) . .
O18 Mo1 O5 98.0(8) . .
O16 Mo1 O5 62.6(8) . .
O13 Mo1 O5 65.0(7) . .
O9 Mo1 O5 98.2(8) 2_776 .
O14 Mo1 O2 155.2(6) . 2_776
O18 Mo1 O2 66.4(6) . 2_776
O16 Mo1 O2 101.2(9) . 2_776
O13 Mo1 O2 95.0(9) . 2_776
O9 Mo1 O2 61.0(7) 2_776 2_776
O5 Mo1 O2 49.4(6) . 2_776
O12 Mo2 O10 98.9(7) . .
O12 Mo2 O15 99.8(8) . .
O10 Mo2 O15 88.5(5) . .
O12 Mo2 O3 100.1(11) . .
O10 Mo2 O3 90.4(7) . .
O15 Mo2 O3 160.0(10) . .
O12 Mo2 O16 100.2(10) . .
O10 Mo2 O16 160.9(10) . .
O15 Mo2 O16 87.2(7) . .
O3 Mo2 O16 87.4(6) . .
O12 Mo2 O5 157.4(7) . .
O10 Mo2 O5 97.6(6) . .
O15 Mo2 O5 96.0(6) . .
O3 Mo2 O5 64.4(9) . .
O16 Mo2 O5 64.4(9) . .
O12 Mo2 O20 156.9(7) . .
O10 Mo2 O20 64.4(6) . .
O15 Mo2 O20 65.5(6) . .
O3 Mo2 O20 96.1(10) . .
O16 Mo2 O20 96.9(10) . .
O5 Mo2 O20 45.7(6) . .
O17 Mo3 O11 102.0(7) . 2_776
O17 Mo3 O13 100.1(8) . .
O11 Mo3 O13 90.8(8) 2_776 .
O17 Mo3 O3 96.9(9) . .
O11 Mo3 O3 161.0(10) 2_776 .
O13 Mo3 O3 87.8(7) . .
O17 Mo3 O8 97.8(7) . 2_776
O11 Mo3 O8 88.0(6) 2_776 2_776
O13 Mo3 O8 161.9(9) . 2_776
O3 Mo3 O8 87.5(8) . 2_776
O17 Mo3 O5 152.8(6) . .
O11 Mo3 O5 101.0(8) 2_776 .
O13 Mo3 O5 65.0(7) . .
O3 Mo3 O5 61.4(8) . .
O8 Mo3 O5 97.5(8) 2_776 .
O17 Mo3 O21 155.2(6) . .
O11 Mo3 O21 62.6(7) 2_776 .
O13 Mo3 O21 99.5(9) . .
O3 Mo3 O21 98.9(9) . .
O8 Mo3 O21 64.1(7) 2_776 .
O5 Mo3 O21 51.5(6) . .
O7 Mo4 O22 101.6(8) . .
O7 Mo4 O8 100.8(9) . .
O22 Mo4 O8 92.3(7) . .
O7 Mo4 O6 99.3(8) . .
O22 Mo4 O6 158.9(9) . .
O8 Mo4 O6 86.5(6) . .
O7 Mo4 O18 97.5(8) . .
O22 Mo4 O18 89.2(6) . .
O8 Mo4 O18 161.0(9) . .
O6 Mo4 O18 85.4(7) . .
O7 Mo4 O21 155.1(7) . 2_776
O22 Mo4 O21 100.3(8) . 2_776
O8 Mo4 O21 66.6(7) . 2_776
O6 Mo4 O21 60.0(8) . 2_776
O18 Mo4 O21 94.5(8) . 2_776
O7 Mo4 O2 155.9(7) . 2_776
O22 Mo4 O2 62.1(7) . 2_776
O8 Mo4 O2 97.7(8) . 2_776
O6 Mo4 O2 97.2(8) . 2_776
O18 Mo4 O2 66.4(6) . 2_776
O21 Mo4 O2 48.5(6) 2_776 2_776
O4 Mo5 O6 103.8(10) . .
O4 Mo5 O15 100.0(8) . .
O6 Mo5 O15 91.5(6) . .
O4 Mo5 O11 100.8(10) . .
O6 Mo5 O11 89.7(5) . .
O15 Mo5 O11 158.2(8) . .
O4 Mo5 O19 97.4(7) . .
O6 Mo5 O19 158.7(9) . .
O15 Mo5 O19 86.4(5) . .
O11 Mo5 O19 84.7(6) . .
O4 Mo5 O21 159.7(8) . 2_776
O6 Mo5 O21 63.1(9) . 2_776
O15 Mo5 O21 96.0(7) . 2_776
O11 Mo5 O21 65.4(8) . 2_776
O19 Mo5 O21 96.0(6) . 2_776
O4 Mo5 O20 155.8(8) . .
O6 Mo5 O20 96.2(9) . .
O15 Mo5 O20 65.6(6) . .
O11 Mo5 O20 92.6(8) . .
O19 Mo5 O20 63.7(6) . .
O21 Mo5 O20 44.2(6) 2_776 .
O1 Mo6 O19 99.8(8) . .
O1 Mo6 O9 102.0(9) . .
O19 Mo6 O9 92.2(6) . .
O1 Mo6 O10 98.6(8) . .
O19 Mo6 O10 89.2(5) . .
O9 Mo6 O10 158.7(8) . .
O1 Mo6 O22 100.0(9) . 2_776
O19 Mo6 O22 159.7(8) . 2_776
O9 Mo6 O22 87.7(6) . 2_776
O10 Mo6 O22 83.8(5) . 2_776
O1 Mo6 O2 158.9(8) . .
O19 Mo6 O2 97.8(7) . .
O9 Mo6 O2 65.7(8) . .
O10 Mo6 O2 93.1(6) . .
O22 Mo6 O2 63.7(8) 2_776 .
O1 Mo6 O20 158.3(8) . .
O19 Mo6 O20 66.8(6) . .
O9 Mo6 O20 95.6(8) . .
O10 Mo6 O20 65.5(6) . .
O22 Mo6 O20 93.1(7) 2_776 .
O2 Mo6 O20 42.4(6) . .
O20 Si1 O20 180.000(4) . 2_776
O20 Si1 O2 115.7(9) . 2_776
O20 Si1 O2 64.3(9) 2_776 2_776
O20 Si1 O2 64.3(9) . .
O20 Si1 O2 115.7(9) 2_776 .
O2 Si1 O2 180.0(13) 2_776 .
O20 Si1 O21 66.8(9) . 2_776
O20 Si1 O21 113.2(9) 2_776 2_776
O2 Si1 O21 73.0(9) 2_776 2_776
O2 Si1 O21 107.0(9) . 2_776
O20 Si1 O21 113.2(9) . .
O20 Si1 O21 66.8(9) 2_776 .
O2 Si1 O21 107.0(9) 2_776 .
O2 Si1 O21 73.0(9) . .
O21 Si1 O21 180.0(14) 2_776 .
O20 Si1 O5 68.9(9) . .
O20 Si1 O5 111.1(9) 2_776 .
O2 Si1 O5 74.5(8) 2_776 .
O2 Si1 O5 105.5(8) . .
O21 Si1 O5 103.3(9) 2_776 .
O21 Si1 O5 76.7(9) . .
O20 Si1 O5 111.1(9) . 2_776
O20 Si1 O5 68.9(9) 2_776 2_776
O2 Si1 O5 105.5(8) 2_776 2_776
O2 Si1 O5 74.5(8) . 2_776
O21 Si1 O5 76.7(9) 2_776 2_776
O21 Si1 O5 103.3(9) . 2_776
O5 Si1 O5 180.000(3) . 2_776
N3 C1 N1 114.4(19) . .
N3 C1 H1A 122.8 . .
N1 C1 H1A 122.8 . .
N2 C2 N1 109.8(16) . .
N2 C2 H2A 125.1 . .
N1 C2 H2A 125.1 . .
N2 C3 C4 109.2(14) . .
N2 C3 H3A 109.8 . .
C4 C3 H3A 109.8 . .
N2 C3 H3B 109.8 . .
C4 C3 H3B 109.8 . .
H3A C3 H3B 108.3 . .
C9 C4 C5 120.0(18) . .
C9 C4 C3 120(2) . .
C5 C4 C3 119.9(19) . .
C6 C5 C4 119(2) . .
C6 C5 H5A 120.4 . .
C4 C5 H5A 120.4 . .
C5 C6 C7 123.2(19) . .
C5 C6 H6A 118.4 . .
C7 C6 H6A 118.4 . .
C8 C7 C6 117.3(18) . .
C8 C7 C10 120.4(18) . 2_565
C6 C7 C10 122.2(17) . 2_565
C7 C8 C9 121.1(19) . .
C7 C8 H8A 119.4 . .
C9 C8 H8A 119.4 . .
C4 C9 C8 118.9(19) . .
C4 C9 H9A 120.5 . .
C8 C9 H9A 120.5 . .
N4 C10 C7 110.5(16) . 2_565
N4 C10 H10A 109.5 . .
C7 C10 H10A 109.5 2_565 .
N4 C10 H10B 109.5 . .
C7 C10 H10B 109.5 2_565 .
H10A C10 H10B 108.1 . .
N4 C11 N6 111.7(16) . .
N4 C11 H11A 124.2 . .
N6 C11 H11A 124.2 . .
N5 C12 N6 114.2(17) . .
N5 C12 H12A 122.9 . .
N6 C12 H12A 122.9 . .
N9 C13 N7 115.6(16) . .
N9 C13 H13A 122.2 . .
N7 C13 H13A 122.2 . .
N7 C14 N8 110.3(15) . .
N7 C14 H14A 124.8 . .
N8 C14 H14A 124.8 . .
N8 C15 C16 111.5(17) . .
N8 C15 H15A 109.3 . .
C16 C15 H15A 109.3 . .
N8 C15 H15B 109.3 . .
C16 C15 H15B 109.3 . .
H15A C15 H15B 108.0 . .
C18 C16 C17 117(2) . .
C18 C16 C15 120(2) . .
C17 C16 C15 124(2) . .
C16 C17 C18 120(2) . 2_675
C16 C17 H17A 119.9 . .
C18 C17 H17A 119.9 2_675 .
C16 C18 C17 123(2) . 2_675
C16 C18 H18A 118.3 . .
C17 C18 H18A 118.3 2_675 .
N12 C19 N10 116.5(17) . .
N12 C19 H19A 121.7 . .
N10 C19 H19A 121.7 . .
N11 C20 N10 110.5(17) . .
N11 C20 H20A 124.7 . .
N10 C20 H20A 124.7 . .
C22 C21 N11 110.6(17) . .
C22 C21 H21A 109.5 . .
N11 C21 H21A 109.5 . .
C22 C21 H21B 109.5 . .
N11 C21 H21B 109.5 . .
H21A C21 H21B 108.1 . .
C23 C22 C24 115(2) . 2_785
C23 C22 C21 121.9(18) . .
C24 C22 C21 123(2) 2_785 .
C24 C23 C22 121.2(17) . .
C24 C23 H23A 119.4 . .
C22 C23 H23A 119.4 . .
C23 C24 C22 124(2) . 2_785
C23 C24 H24A 118.1 . .
C22 C24 H24A 118.1 2_785 .
C1 N1 C2 101.8(15) . .
C1 N1 Ag1 125.6(13) . .
C2 N1 Ag1 125.8(11) . .
C2 N2 N3 111.9(17) . .
C2 N2 C3 128.4(18) . .
N3 N2 C3 117.5(17) . .
N2 N3 C1 102.0(17) . .
N5 N4 C11 109.4(14) . .
N5 N4 C10 120.9(16) . .
C11 N4 C10 129.7(16) . .
N4 N5 C12 103.3(16) . .
C11 N6 C12 101.3(15) . .
C11 N6 Ag1 129.3(14) . .
C12 N6 Ag1 129.3(12) . .
C14 N7 C13 102.3(15) . .
C14 N7 Ag2 127.6(13) . .
C13 N7 Ag2 129.9(12) . .
C14 N8 N9 109.0(13) . .
C14 N8 C15 130.4(16) . .
N9 N8 C15 120.4(16) . .
C13 N9 N8 102.6(14) . .
C19 N10 C20 100.6(16) . .
C19 N10 Ag3 131.1(14) . .
C20 N10 Ag3 128.1(13) . .
C20 N11 N12 109.8(15) . .
C20 N11 C21 127.5(17) . .
N12 N11 C21 122.7(15) . .
C19 N12 N11 102.5(14) . .
Si1 O2 O20 55.6(8) . .
Si1 O2 Mo6 127.5(10) . .
O20 O2 Mo6 71.9(9) . .
Si1 O2 Mo4 119.1(9) . 2_776
O20 O2 Mo4 133.5(11) . 2_776
Mo6 O2 Mo4 97.1(6) . 2_776
Si1 O2 Mo1 117.3(8) . 2_776
O20 O2 Mo1 133.1(11) . 2_776
Mo6 O2 Mo1 96.1(6) . 2_776
Mo4 O2 Mo1 92.2(6) 2_776 2_776
Mo2 O3 Mo3 135.8(13) . .
Si1 O5 Mo2 124.1(9) . .
Si1 O5 Mo1 118.7(8) . .
Mo2 O5 Mo1 98.8(7) . .
Si1 O5 Mo3 116.4(9) . .
Mo2 O5 Mo3 98.3(6) . .
Mo1 O5 Mo3 94.9(6) . .
Mo5 O6 Mo4 137.6(12) . .
Mo4 O8 Mo3 135.3(10) . 2_776
Mo6 O9 Mo1 137.0(11) . 2_776
Mo2 O10 Mo6 136.4(7) . .
Mo3 O11 Mo5 135.2(10) 2_776 .
Mo3 O13 Mo1 135.1(11) . .
Mo2 O15 Mo5 136.9(8) . .
Mo1 O16 Mo2 134.1(14) . .
Mo1 O18 Mo4 135.1(9) . .
Mo6 O19 Mo5 135.7(8) . .
Si1 O20 O2 60.1(9) . .
Si1 O20 O21 60.2(9) . 2_776
O2 O20 O21 100.0(12) . 2_776
Si1 O20 Mo6 125.9(10) . .
O2 O20 Mo6 65.8(8) . .
O21 O20 Mo6 131.6(11) 2_776 .
Si1 O20 Mo5 122.6(9) . .
O2 O20 Mo5 133.9(11) . .
O21 O20 Mo5 62.4(8) 2_776 .
Mo6 O20 Mo5 93.5(6) . .
Si1 O20 Mo2 121.3(9) . .
O2 O20 Mo2 128.1(11) . .
O21 O20 Mo2 126.6(11) 2_776 .
Mo6 O20 Mo2 93.0(6) . .
Mo5 O20 Mo2 91.8(6) . .
Si1 O21 O20 53.0(8) . 2_776
Si1 O21 Mo5 126.4(10) . 2_776
O20 O21 Mo5 73.4(9) 2_776 2_776
Si1 O21 Mo4 119.3(9) . 2_776
O20 O21 Mo4 138.6(11) 2_776 2_776
Mo5 O21 Mo4 98.8(7) 2_776 2_776
Si1 O21 Mo3 115.3(9) . .
O20 O21 Mo3 126.9(11) 2_776 .
Mo5 O21 Mo3 96.4(7) 2_776 .
Mo4 O21 Mo3 94.0(7) 2_776 .
Mo4 O22 Mo6 136.5(11) . 2_776
N6 Ag1 N1 168.1(6) . .
N7 Ag2 N7 180.000(1) 2_775 .
N10 Ag3 N10 180.000(4) . 2_786

loop_
_geom_bond_atom_site_label_1
_geom_bond_atom_site_label_2
_geom_bond_distance
_geom_bond_site_symmetry_2
Mo1 O14 1.633(11) .
Mo1 O18 1.863(14) .
Mo1 O16 1.899(19) .
Mo1 O13 1.922(14) .
Mo1 O9 1.934(16) 2_776
Mo1 O5 2.363(17) .
Mo1 O2 2.460(17) 2_776
Mo2 O12 1.658(14) .
Mo2 O10 1.863(13) .
Mo2 O15 1.887(12) .
Mo2 O3 1.890(15) .
Mo2 O16 1.919(15) .
Mo2 O5 2.265(18) .
Mo2 O20 2.455(18) .
Mo3 O17 1.638(10) .
Mo3 O11 1.854(16) 2_776
Mo3 O13 1.868(15) .
Mo3 O3 1.914(18) .
Mo3 O8 1.935(15) 2_776
Mo3 O5 2.392(17) .
Mo3 O21 2.434(19) .
Mo4 O7 1.630(11) .
Mo4 O22 1.846(16) .
Mo4 O8 1.859(13) .
Mo4 O6 1.927(16) .
Mo4 O18 1.939(12) .
Mo4 O21 2.365(19) 2_776
Mo4 O2 2.417(18) 2_776
Mo5 O4 1.637(14) .
Mo5 O6 1.843(13) .
Mo5 O15 1.897(12) .
Mo5 O11 1.934(12) .
Mo5 O19 1.961(13) .
Mo5 O21 2.263(19) 2_776
Mo5 O20 2.446(18) .
Mo6 O1 1.651(13) .
Mo6 O19 1.834(13) .
Mo6 O9 1.860(13) .
Mo6 O10 1.915(12) .
Mo6 O22 1.948(13) 2_776
Mo6 O2 2.284(18) .
Mo6 O20 2.380(17) .
Si1 O20 1.546(17) .
Si1 O20 1.546(17) 2_776
Si1 O2 1.624(17) 2_776
Si1 O2 1.624(17) .
Si1 O21 1.679(19) 2_776
Si1 O21 1.679(19) .
Si1 O5 1.704(17) .
Si1 O5 1.704(17) 2_776
C1 N3 1.33(3) .
C1 N1 1.34(3) .
C1 H1A 0.9300 .
C2 N2 1.29(2) .
C2 N1 1.34(2) .
C2 H2A 0.9300 .
C3 N2 1.50(2) .
C3 C4 1.52(3) .
C3 H3A 0.9700 .
C3 H3B 0.9700 .
C4 C9 1.37(3) .
C4 C5 1.38(3) .
C5 C6 1.33(3) .
C5 H5A 0.9300 .
C6 C7 1.38(3) .
C6 H6A 0.9300 .
C7 C8 1.36(2) .
C7 C10 1.49(3) 2_565
C8 C9 1.40(3) .
C8 H8A 0.9300 .
C9 H9A 0.9300 .
C10 N4 1.45(2) .
C10 C7 1.49(3) 2_565
C10 H10A 0.9700 .
C10 H10B 0.9700 .
C11 N4 1.33(2) .
C11 N6 1.33(2) .
C11 H11A 0.9300 .
C12 N5 1.34(2) .
C12 N6 1.35(3) .
C12 H12A 0.9300 .
C13 N9 1.27(2) .
C13 N7 1.39(2) .
C13 H13A 0.9300 .
C14 N7 1.30(2) .
C14 N8 1.35(2) .
C14 H14A 0.9300 .
C15 N8 1.44(2) .
C15 C16 1.49(3) .
C15 H15A 0.9700 .
C15 H15B 0.9700 .
C16 C18 1.35(3) .
C16 C17 1.36(3) .
C17 C18 1.36(3) 2_675
C17 H17A 0.9300 .
C18 C17 1.36(3) 2_675
C18 H18A 0.9300 .
C19 N12 1.29(2) .
C19 N10 1.35(2) .
C19 H19A 0.9300 .
C20 N11 1.31(2) .
C20 N10 1.36(2) .
C20 H20A 0.9300 .
C21 C22 1.47(3) .
C21 N11 1.48(2) .
C21 H21A 0.9700 .
C21 H21B 0.9700 .
C22 C23 1.38(3) .
C22 C24 1.38(2) 2_785
C23 C24 1.31(3) .
C23 H23A 0.9300 .
C24 C22 1.38(2) 2_785
C24 H24A 0.9300 .
N1 Ag1 2.132(14) .
N2 N3 1.32(2) .
N4 N5 1.32(2) .
N6 Ag1 2.110(15) .
N7 Ag2 2.106(15) .
N8 N9 1.38(2) .
N10 Ag3 2.042(17) .
N11 N12 1.37(2) .
O2 O20 1.69(2) .
O2 Mo4 2.417(18) 2_776
O2 Mo1 2.460(17) 2_776
O8 Mo3 1.935(15) 2_776
O9 Mo1 1.934(16) 2_776
O11 Mo3 1.854(16) 2_776
O20 O21 1.78(3) 2_776
O21 O20 1.78(3) 2_776
O21 Mo5 2.263(19) 2_776
O21 Mo4 2.365(19) 2_776
O22 Mo6 1.948(13) 2_776
Ag2 N7 2.106(15) 2_775
Ag3 N10 2.042(17) 2_786
